data_4104776
loop_
_publ_author_name
'Caroline T. Saouma'
'Peter M\"uller'
'Jonas C. Peters'

_publ_section_title
;
 Characterization of Structurally Unusual Diiron NxHy Complexes
;
_journal_name_full 'Journal of the American Chemical Society'
_journal_page_first 10358
_journal_page_last 10359
_journal_paper_doi 10.1021/ja903967z
_journal_volume 131
_journal_year 2009
_chemical_formula_sum 'C110 H204 B2 Fe2 N4 O4 P6'
_chemical_formula_weight 1965.91
_chemical_name_systematic
; 
 ? 
;
_space_group_IT_number 15
_symmetry_cell_setting monoclinic
_symmetry_space_group_name_Hall '-C 2yc'
_symmetry_space_group_name_H-M 'C 1 2/c 1'
_atom_sites_solution_hydrogens geom
_atom_sites_solution_primary direct
_atom_sites_solution_secondary difmap
_audit_creation_method SHELXL-97
_cell_angle_alpha 90.00
_cell_angle_beta 93.697(2)
_cell_angle_gamma 90.00
_cell_formula_units_Z 4
_cell_length_a 16.470(2)
_cell_length_b 27.384(4)
_cell_length_c 25.154(5)
_cell_measurement_reflns_used 9911
_cell_measurement_temperature 100(2)
_cell_measurement_theta_max 29.75
_cell_measurement_theta_min 2.48
_cell_volume 11321(3)
_computing_cell_refinement 'SAINT 7.46A (Bruker-AXS, 2008)'
_computing_data_collection 'APEX2 3.0 (Bruker-AXS, 2008)'
_computing_data_reduction 'SAINT 7.46A (Bruker-AXS, 2008)'
_computing_molecular_graphics 'Bruker SHELXTL'
_computing_publication_material 'Bruker SHELXTL'
_computing_structure_refinement 'SHELXL-97 (Sheldrick, 2008)'
_computing_structure_solution 'SHELXS-97 (Sheldrick, 2008)'
_diffrn_ambient_temperature 100(2)
_diffrn_detector_area_resol_mean 8.3
_diffrn_measured_fraction_theta_full 1.000
_diffrn_measured_fraction_theta_max 1.000
_diffrn_measurement_device_type 'Bruker Smart APEX CCD'
_diffrn_measurement_method 'omega and phi scans'
_diffrn_radiation_monochromator graphite
_diffrn_radiation_source 'fine-focus sealed tube'
_diffrn_radiation_type MoK\a
_diffrn_radiation_wavelength 0.71073
_diffrn_reflns_av_R_equivalents 0.1036
_diffrn_reflns_av_sigmaI/netI 0.0581
_diffrn_reflns_limit_h_max 18
_diffrn_reflns_limit_h_min -18
_diffrn_reflns_limit_k_max 30
_diffrn_reflns_limit_k_min -30
_diffrn_reflns_limit_l_max 27
_diffrn_reflns_limit_l_min -27
_diffrn_reflns_number 72933
_diffrn_reflns_theta_full 23.26
_diffrn_reflns_theta_max 23.26
_diffrn_reflns_theta_min 1.44
_exptl_absorpt_coefficient_mu 0.391
_exptl_absorpt_correction_T_max 0.9620
_exptl_absorpt_correction_T_min 0.8754
_exptl_absorpt_correction_type multi-scan
_exptl_absorpt_process_details 'SADABS (Sheldrick, 2008)'
_exptl_crystal_colour orange
_exptl_crystal_density_diffrn 1.153
_exptl_crystal_description plate
_exptl_crystal_F_000 4304
_exptl_crystal_size_max 0.35
_exptl_crystal_size_mid 0.35
_exptl_crystal_size_min 0.10
_refine_diff_density_max 0.803
_refine_diff_density_min -0.546
_refine_diff_density_rms 0.091
_refine_ls_extinction_method none
_refine_ls_goodness_of_fit_ref 1.203
_refine_ls_hydrogen_treatment mixed
_refine_ls_matrix_type full
_refine_ls_number_parameters 1013
_refine_ls_number_reflns 8144
_refine_ls_number_restraints 3201
_refine_ls_restrained_S_all 1.061
_refine_ls_R_factor_all 0.1417
_refine_ls_R_factor_gt 0.0717
_refine_ls_shift/su_max 0.001
_refine_ls_shift/su_mean 0.000
_refine_ls_structure_factor_coef Fsqd
_refine_ls_weighting_details 'calc w=1/[\s^2^(Fo^2^)+(0.0184P)^2^+150.9374P] where P=(Fo^2^+2Fc^2^)/3'
_refine_ls_weighting_scheme calc
_refine_ls_wR_factor_gt 0.1520
_refine_ls_wR_factor_ref 0.2045
_reflns_number_gt 5197
_reflns_number_total 8144
_reflns_threshold_expression >2sigma(I)
_cod_data_source_file ja903967z_si_002_3.cif
_cod_data_source_block 08362
_cod_database_code 4104776

loop_
_symmetry_equiv_pos_as_xyz
'x, y, z'
'-x, y, -z+1/2'
'x+1/2, y+1/2, z'
'-x+1/2, y+1/2, -z+1/2'
'-x, -y, -z'
'x, -y, z-1/2'
'-x+1/2, -y+1/2, -z'
'x+1/2, -y+1/2, z-1/2'

loop_
_atom_site_label
_atom_site_type_symbol
_atom_site_fract_x
_atom_site_fract_y
_atom_site_fract_z
_atom_site_U_iso_or_equiv
_atom_site_adp_type
_atom_site_occupancy
_atom_site_symmetry_multiplicity
_atom_site_calc_flag
_atom_site_refinement_flags
_atom_site_disorder_assembly
_atom_site_disorder_group
N1 N 0.4849(3) 0.72611(16) 0.27636(19) 0.0303(11) Uani 1 1 d DU . .
H1 H 0.479(3) 0.7543(13) 0.294(2) 0.036 Uiso 1 1 d D . .
N2 N 0.5431(3) 0.63593(18) 0.2452(2) 0.0416(14) Uani 1 1 d DU . .
H2B H 0.548(4) 0.644(2) 0.2111(11) 0.050 Uiso 1 1 d D . .
H2C H 0.567(3) 0.6077(13) 0.252(2) 0.050 Uiso 1 1 d D . .
Fe1 Fe 0.59844(5) 0.69796(3) 0.27505(3) 0.0287(2) Uani 1 1 d U . .
P1 P 0.64631(9) 0.65937(5) 0.34909(7) 0.0313(4) Uani 1 1 d DU . .
C10 C 0.5644(9) 0.6522(8) 0.3952(6) 0.033(4) Uani 0.519(17) 1 d PDU A 1
H10C H 0.5498 0.6852 0.4075 0.040 Uiso 0.519(17) 1 calc PR A 1
H10D H 0.5161 0.6391 0.3745 0.040 Uiso 0.519(17) 1 calc PR A 1
C11 C 0.5800(9) 0.6195(6) 0.4453(5) 0.035(4) Uani 0.519(17) 1 d PDU A 1
H11B H 0.5977 0.5867 0.4329 0.042 Uiso 0.519(17) 1 calc PR A 1
C12 C 0.4993(8) 0.6127(5) 0.4704(5) 0.038(3) Uani 0.519(17) 1 d PDU A 1
H12C H 0.4590 0.5985 0.4438 0.045 Uiso 0.519(17) 1 calc PR A 1
H12D H 0.4787 0.6448 0.4816 0.045 Uiso 0.519(17) 1 calc PR A 1
C13 C 0.5098(8) 0.5787(6) 0.5188(6) 0.049(4) Uani 0.519(17) 1 d PDU A 1
H13C H 0.4574 0.5757 0.5357 0.059 Uiso 0.519(17) 1 calc PR A 1
H13D H 0.5262 0.5458 0.5071 0.059 Uiso 0.519(17) 1 calc PR A 1
C14 C 0.5743(7) 0.5988(6) 0.5590(5) 0.048(4) Uani 0.519(17) 1 d PDU A 1
H14C H 0.5555 0.6305 0.5728 0.057 Uiso 0.519(17) 1 calc PR A 1
H14D H 0.5815 0.5760 0.5894 0.057 Uiso 0.519(17) 1 calc PR A 1
C15 C 0.6550(8) 0.6061(6) 0.5350(6) 0.043(4) Uani 0.519(17) 1 d PDU A 1
H15C H 0.6775 0.5740 0.5255 0.051 Uiso 0.519(17) 1 calc PR A 1
H15D H 0.6938 0.6217 0.5615 0.051 Uiso 0.519(17) 1 calc PR A 1
C16 C 0.6455(10) 0.6383(6) 0.4850(6) 0.032(4) Uani 0.519(17) 1 d PDU A 1
H16C H 0.6318 0.6720 0.4955 0.038 Uiso 0.519(17) 1 calc PR A 1
H16D H 0.6979 0.6394 0.4678 0.038 Uiso 0.519(17) 1 calc PR A 1
C10A C 0.5748(10) 0.6609(9) 0.4041(6) 0.030(4) Uani 0.481(17) 1 d PDU A 2
H10A H 0.5706 0.6958 0.4137 0.035 Uiso 0.481(17) 1 calc PR A 2
H10B H 0.5211 0.6519 0.3869 0.035 Uiso 0.481(17) 1 calc PR A 2
C11A C 0.5796(9) 0.6335(6) 0.4581(5) 0.028(3) Uani 0.481(17) 1 d PDU A 2
H11A H 0.5915 0.5984 0.4508 0.034 Uiso 0.481(17) 1 calc PR A 2
C12A C 0.4988(8) 0.6355(6) 0.4862(5) 0.037(3) Uani 0.481(17) 1 d PDU A 2
H12A H 0.4851 0.6700 0.4931 0.045 Uiso 0.481(17) 1 calc PR A 2
H12B H 0.4547 0.6216 0.4622 0.045 Uiso 0.481(17) 1 calc PR A 2
C13A C 0.5030(8) 0.6071(7) 0.5395(5) 0.048(4) Uani 0.481(17) 1 d PDU A 2
H13A H 0.4507 0.6106 0.5564 0.058 Uiso 0.481(17) 1 calc PR A 2
H13B H 0.5118 0.5720 0.5325 0.058 Uiso 0.481(17) 1 calc PR A 2
C14A C 0.5718(7) 0.6263(6) 0.5770(5) 0.042(4) Uani 0.481(17) 1 d PDU A 2
H14A H 0.5600 0.6604 0.5872 0.050 Uiso 0.481(17) 1 calc PR A 2
H14B H 0.5761 0.6062 0.6098 0.050 Uiso 0.481(17) 1 calc PR A 2
C15A C 0.6514(8) 0.6245(6) 0.5501(6) 0.038(4) Uani 0.481(17) 1 d PDU A 2
H15A H 0.6657 0.5900 0.5434 0.046 Uiso 0.481(17) 1 calc PR A 2
H15B H 0.6951 0.6387 0.5742 0.046 Uiso 0.481(17) 1 calc PR A 2
C16A C 0.6471(10) 0.6525(7) 0.4974(6) 0.028(4) Uani 0.481(17) 1 d PDU A 2
H16A H 0.6373 0.6875 0.5045 0.033 Uiso 0.481(17) 1 calc PR A 2
H16B H 0.6999 0.6497 0.4810 0.033 Uiso 0.481(17) 1 calc PR A 2
C17 C 0.6713(15) 0.5941(4) 0.3326(8) 0.041(4) Uani 0.519(17) 1 d PDU A 1
H17C H 0.6191 0.5766 0.3252 0.049 Uiso 0.519(17) 1 calc PR A 1
H17D H 0.6993 0.5944 0.2989 0.049 Uiso 0.519(17) 1 calc PR A 1
C18 C 0.7240(11) 0.5629(5) 0.3735(8) 0.026(4) Uani 0.519(17) 1 d PDU A 1
H18B H 0.7258 0.5802 0.4086 0.031 Uiso 0.519(17) 1 calc PR A 1
C19 C 0.6865(10) 0.5124(6) 0.3812(7) 0.031(4) Uani 0.519(17) 1 d PDU A 1
H19C H 0.6835 0.4947 0.3468 0.038 Uiso 0.519(17) 1 calc PR A 1
H19D H 0.6304 0.5163 0.3925 0.038 Uiso 0.519(17) 1 calc PR A 1
C20 C 0.7364(11) 0.4822(6) 0.4230(8) 0.033(4) Uani 0.519(17) 1 d PDU A 1
H20C H 0.7368 0.4987 0.4581 0.039 Uiso 0.519(17) 1 calc PR A 1
H20D H 0.7111 0.4497 0.4265 0.039 Uiso 0.519(17) 1 calc PR A 1
C21 C 0.8236(11) 0.4762(6) 0.4068(8) 0.028(4) Uani 0.519(17) 1 d PDU A 1
H21C H 0.8561 0.4587 0.4353 0.034 Uiso 0.519(17) 1 calc PR A 1
H21D H 0.8235 0.4563 0.3739 0.034 Uiso 0.519(17) 1 calc PR A 1
C22 C 0.8625(10) 0.5255(7) 0.3971(8) 0.023(4) Uani 0.519(17) 1 d PDU A 1
H22C H 0.9168 0.5203 0.3832 0.028 Uiso 0.519(17) 1 calc PR A 1
H22D H 0.8704 0.5432 0.4313 0.028 Uiso 0.519(17) 1 calc PR A 1
C23 C 0.8113(11) 0.5567(7) 0.3577(8) 0.026(4) Uani 0.519(17) 1 d PDU A 1
H23C H 0.8105 0.5414 0.3220 0.031 Uiso 0.519(17) 1 calc PR A 1
H23D H 0.8368 0.5893 0.3552 0.031 Uiso 0.519(17) 1 calc PR A 1
C17A C 0.6582(16) 0.5916(4) 0.3449(8) 0.032(4) Uani 0.481(17) 1 d PDU A 2
H17A H 0.6028 0.5774 0.3425 0.038 Uiso 0.481(17) 1 calc PR A 2
H17B H 0.6822 0.5845 0.3107 0.038 Uiso 0.481(17) 1 calc PR A 2
C18A C 0.7091(12) 0.5628(5) 0.3892(8) 0.027(4) Uani 0.481(17) 1 d PDU A 2
H18A H 0.7116 0.5824 0.4228 0.032 Uiso 0.481(17) 1 calc PR A 2
C19A C 0.6669(11) 0.5138(6) 0.3994(7) 0.027(4) Uani 0.481(17) 1 d PDU A 2
H19A H 0.6126 0.5201 0.4126 0.032 Uiso 0.481(17) 1 calc PR A 2
H19B H 0.6591 0.4956 0.3654 0.032 Uiso 0.481(17) 1 calc PR A 2
C20A C 0.7162(11) 0.4823(7) 0.4400(8) 0.031(4) Uani 0.481(17) 1 d PDU A 2
H20A H 0.7211 0.4993 0.4748 0.037 Uiso 0.481(17) 1 calc PR A 2
H20B H 0.6878 0.4510 0.4449 0.037 Uiso 0.481(17) 1 calc PR A 2
C21A C 0.8008(12) 0.4726(7) 0.4210(9) 0.027(4) Uani 0.481(17) 1 d PDU A 2
H21A H 0.8326 0.4530 0.4481 0.032 Uiso 0.481(17) 1 calc PR A 2
H21B H 0.7959 0.4536 0.3875 0.032 Uiso 0.481(17) 1 calc PR A 2
C22A C 0.8452(11) 0.5204(8) 0.4118(9) 0.026(4) Uani 0.481(17) 1 d PDU A 2
H22A H 0.8982 0.5132 0.3971 0.031 Uiso 0.481(17) 1 calc PR A 2
H22B H 0.8559 0.5374 0.4462 0.031 Uiso 0.481(17) 1 calc PR A 2
C23A C 0.7954(12) 0.5539(7) 0.3731(8) 0.023(4) Uani 0.481(17) 1 d PDU A 2
H23A H 0.8237 0.5857 0.3711 0.027 Uiso 0.481(17) 1 calc PR A 2
H23B H 0.7929 0.5391 0.3372 0.027 Uiso 0.481(17) 1 calc PR A 2
P2 P 0.65047(9) 0.76718(5) 0.30903(6) 0.0254(3) Uani 1 1 d DU . .
C24 C 0.607(2) 0.7833(6) 0.3724(7) 0.024(3) Uani 0.56(3) 1 d PDU A 1
H24A H 0.5486 0.7738 0.3691 0.029 Uiso 0.56(3) 1 calc PR A 1
H24B H 0.6334 0.7622 0.4003 0.029 Uiso 0.56(3) 1 calc PR A 1
C25 C 0.6102(15) 0.8363(7) 0.3941(7) 0.029(4) Uani 0.56(3) 1 d PDU A 1
H25A H 0.6574 0.8538 0.3797 0.034 Uiso 0.56(3) 1 calc PR A 1
C26 C 0.5313(16) 0.8628(7) 0.3766(8) 0.033(4) Uani 0.56(3) 1 d PDU A 1
H26A H 0.4845 0.8445 0.3893 0.040 Uiso 0.56(3) 1 calc PR A 1
H26B H 0.5253 0.8640 0.3372 0.040 Uiso 0.56(3) 1 calc PR A 1
C27 C 0.5307(11) 0.9151(6) 0.3988(7) 0.036(4) Uani 0.56(3) 1 d PDU A 1
H27A H 0.5760 0.9340 0.3849 0.043 Uiso 0.56(3) 1 calc PR A 1
H27B H 0.4790 0.9314 0.3870 0.043 Uiso 0.56(3) 1 calc PR A 1
C28 C 0.5397(10) 0.9136(6) 0.4591(7) 0.043(4) Uani 0.56(3) 1 d PDU A 1
H28A H 0.4922 0.8967 0.4728 0.052 Uiso 0.56(3) 1 calc PR A 1
H28B H 0.5409 0.9474 0.4732 0.052 Uiso 0.56(3) 1 calc PR A 1
C29 C 0.6173(10) 0.8873(6) 0.4786(7) 0.039(4) Uani 0.56(3) 1 d PDU A 1
H29A H 0.6199 0.8850 0.5180 0.047 Uiso 0.56(3) 1 calc PR A 1
H29B H 0.6651 0.9061 0.4683 0.047 Uiso 0.56(3) 1 calc PR A 1
C30 C 0.6199(14) 0.8357(6) 0.4548(7) 0.032(4) Uani 0.56(3) 1 d PDU A 1
H30A H 0.6725 0.8202 0.4662 0.039 Uiso 0.56(3) 1 calc PR A 1
H30B H 0.5759 0.8158 0.4688 0.039 Uiso 0.56(3) 1 calc PR A 1
C24A C 0.605(3) 0.7776(8) 0.3737(9) 0.028(4) Uani 0.44(3) 1 d PDU A 2
H24C H 0.5474 0.7671 0.3687 0.033 Uiso 0.44(3) 1 calc PR A 2
H24D H 0.6319 0.7544 0.3993 0.033 Uiso 0.44(3) 1 calc PR A 2
C25A C 0.6042(18) 0.8275(8) 0.4023(8) 0.022(4) Uani 0.44(3) 1 d PDU A 2
H25B H 0.6504 0.8477 0.3904 0.026 Uiso 0.44(3) 1 calc PR A 2
C26A C 0.5246(19) 0.8547(9) 0.3885(9) 0.028(5) Uani 0.44(3) 1 d PDU A 2
H26C H 0.4785 0.8341 0.3982 0.033 Uiso 0.44(3) 1 calc PR A 2
H26D H 0.5188 0.8602 0.3495 0.033 Uiso 0.44(3) 1 calc PR A 2
C27A C 0.5204(14) 0.9041(8) 0.4171(9) 0.033(4) Uani 0.44(3) 1 d PDU A 2
H27C H 0.5628 0.9261 0.4046 0.040 Uiso 0.44(3) 1 calc PR A 2
H27D H 0.4667 0.9193 0.4083 0.040 Uiso 0.44(3) 1 calc PR A 2
C28A C 0.5328(13) 0.8976(8) 0.4768(8) 0.042(5) Uani 0.44(3) 1 d PDU A 2
H28C H 0.5347 0.9302 0.4940 0.051 Uiso 0.44(3) 1 calc PR A 2
H28D H 0.4857 0.8797 0.4898 0.051 Uiso 0.44(3) 1 calc PR A 2
C29A C 0.6100(13) 0.8702(7) 0.4930(8) 0.038(4) Uani 0.44(3) 1 d PDU A 2
H29C H 0.6122 0.8636 0.5318 0.045 Uiso 0.44(3) 1 calc PR A 2
H29D H 0.6576 0.8905 0.4856 0.045 Uiso 0.44(3) 1 calc PR A 2
C30A C 0.6144(16) 0.8215(7) 0.4627(8) 0.026(4) Uani 0.44(3) 1 d PDU A 2
H30C H 0.6676 0.8059 0.4722 0.032 Uiso 0.44(3) 1 calc PR A 2
H30D H 0.5713 0.7995 0.4743 0.032 Uiso 0.44(3) 1 calc PR A 2
C31 C 0.6349(15) 0.8196(5) 0.2621(7) 0.024(3) Uani 0.56(3) 1 d PDU A 1
H31C H 0.6610 0.8100 0.2293 0.029 Uiso 0.56(3) 1 calc PR A 1
H31D H 0.5757 0.8209 0.2525 0.029 Uiso 0.56(3) 1 calc PR A 1
C32 C 0.6615(11) 0.8729(4) 0.2737(8) 0.025(3) Uani 0.56(3) 1 d PDU A 1
H32B H 0.6340 0.8843 0.3059 0.030 Uiso 0.56(3) 1 calc PR A 1
C33 C 0.7531(11) 0.8797(6) 0.2847(9) 0.032(4) Uani 0.56(3) 1 d PDU A 1
H33C H 0.7817 0.8670 0.2541 0.039 Uiso 0.56(3) 1 calc PR A 1
H33D H 0.7716 0.8607 0.3167 0.039 Uiso 0.56(3) 1 calc PR A 1
C34 C 0.7749(10) 0.9336(6) 0.2934(7) 0.039(4) Uani 0.56(3) 1 d PDU A 1
H34C H 0.7503 0.9456 0.3258 0.047 Uiso 0.56(3) 1 calc PR A 1
H34D H 0.8347 0.9370 0.2990 0.047 Uiso 0.56(3) 1 calc PR A 1
C35 C 0.7444(9) 0.9643(5) 0.2458(8) 0.041(4) Uani 0.56(3) 1 d PDU A 1
H35C H 0.7579 0.9991 0.2526 0.050 Uiso 0.56(3) 1 calc PR A 1
H35D H 0.7718 0.9538 0.2138 0.050 Uiso 0.56(3) 1 calc PR A 1
C36 C 0.6532(9) 0.9586(5) 0.2360(8) 0.038(4) Uani 0.56(3) 1 d PDU A 1
H36C H 0.6341 0.9782 0.2045 0.045 Uiso 0.56(3) 1 calc PR A 1
H36D H 0.6257 0.9708 0.2672 0.045 Uiso 0.56(3) 1 calc PR A 1
C37 C 0.6310(11) 0.9048(5) 0.2263(8) 0.033(4) Uani 0.56(3) 1 d PDU A 1
H37C H 0.6556 0.8932 0.1937 0.040 Uiso 0.56(3) 1 calc PR A 1
H37D H 0.5712 0.9016 0.2207 0.040 Uiso 0.56(3) 1 calc PR A 1
C31A C 0.6224(17) 0.8241(5) 0.2710(9) 0.022(4) Uani 0.44(3) 1 d PDU A 2
H31A H 0.6414 0.8187 0.2349 0.027 Uiso 0.44(3) 1 calc PR A 2
H31B H 0.5622 0.8240 0.2669 0.027 Uiso 0.44(3) 1 calc PR A 2
C32A C 0.6462(14) 0.8770(5) 0.2855(10) 0.028(5) Uani 0.44(3) 1 d PDU A 2
H32A H 0.6179 0.8858 0.3181 0.034 Uiso 0.44(3) 1 calc PR A 2
C33A C 0.7372(14) 0.8861(6) 0.2977(11) 0.030(5) Uani 0.44(3) 1 d PDU A 2
H33A H 0.7673 0.8781 0.2660 0.036 Uiso 0.44(3) 1 calc PR A 2
H33B H 0.7577 0.8647 0.3273 0.036 Uiso 0.44(3) 1 calc PR A 2
C34A C 0.7524(14) 0.9399(6) 0.3131(8) 0.034(5) Uani 0.44(3) 1 d PDU A 2
H34A H 0.7251 0.9475 0.3461 0.041 Uiso 0.44(3) 1 calc PR A 2
H34B H 0.8115 0.9456 0.3202 0.041 Uiso 0.44(3) 1 calc PR A 2
C35A C 0.7196(12) 0.9735(6) 0.2684(9) 0.036(4) Uani 0.44(3) 1 d PDU A 2
H35A H 0.7285 1.0079 0.2793 0.043 Uiso 0.44(3) 1 calc PR A 2
H35B H 0.7500 0.9676 0.2363 0.043 Uiso 0.44(3) 1 calc PR A 2
C36A C 0.6295(12) 0.9651(6) 0.2549(9) 0.034(4) Uani 0.44(3) 1 d PDU A 2
H36A H 0.6109 0.9860 0.2244 0.041 Uiso 0.44(3) 1 calc PR A 2
H36B H 0.5982 0.9741 0.2857 0.041 Uiso 0.44(3) 1 calc PR A 2
C37A C 0.6147(14) 0.9116(6) 0.2407(9) 0.030(5) Uani 0.44(3) 1 d PDU A 2
H37A H 0.6420 0.9038 0.2079 0.036 Uiso 0.44(3) 1 calc PR A 2
H37B H 0.5556 0.9062 0.2333 0.036 Uiso 0.44(3) 1 calc PR A 2
P3 P 0.71249(10) 0.68529(6) 0.23572(7) 0.0376(4) Uani 1 1 d DU . .
C38 C 0.7488(4) 0.7340(2) 0.1919(2) 0.0399(13) Uani 1 1 d DU A .
H38A H 0.7681 0.7610 0.2157 0.048 Uiso 1 1 calc R . .
H38B H 0.7975 0.7209 0.1758 0.048 Uiso 1 1 calc R . .
C39 C 0.6961(4) 0.7575(2) 0.1464(2) 0.0367(13) Uani 1 1 d DU . .
H39 H 0.6429 0.7669 0.1604 0.044 Uiso 1 1 calc R A .
C40 C 0.6791(4) 0.7243(2) 0.0982(2) 0.0391(15) Uani 1 1 d DU A .
H40A H 0.7313 0.7120 0.0861 0.047 Uiso 1 1 calc R . .
H40B H 0.6469 0.6958 0.1089 0.047 Uiso 1 1 calc R . .
C41 C 0.6329(4) 0.7505(2) 0.0524(2) 0.0411(15) Uani 1 1 d DU . .
H41A H 0.5783 0.7597 0.0632 0.049 Uiso 1 1 calc R A .
H41B H 0.6257 0.7281 0.0215 0.049 Uiso 1 1 calc R . .
C42 C 0.6781(4) 0.7965(2) 0.0357(2) 0.0450(16) Uani 1 1 d DU A .
H42A H 0.7300 0.7869 0.0208 0.054 Uiso 1 1 calc R . .
H42B H 0.6447 0.8138 0.0075 0.054 Uiso 1 1 calc R . .
C43 C 0.6954(4) 0.8304(2) 0.0826(3) 0.0462(16) Uani 1 1 d DU . .
H43A H 0.6435 0.8440 0.0938 0.055 Uiso 1 1 calc R A .
H43B H 0.7295 0.8579 0.0716 0.055 Uiso 1 1 calc R . .
C44 C 0.7389(4) 0.8042(2) 0.1295(2) 0.0470(15) Uani 1 1 d DU A .
H44A H 0.7440 0.8268 0.1602 0.056 Uiso 1 1 calc R . .
H44B H 0.7946 0.7957 0.1199 0.056 Uiso 1 1 calc R . .
C45 C 0.7253(10) 0.6320(8) 0.1902(9) 0.044(3) Uani 0.494(19) 1 d PDU A 1
H45A H 0.7245 0.6022 0.2125 0.053 Uiso 0.494(19) 1 calc PR A 1
H45B H 0.6759 0.6308 0.1656 0.053 Uiso 0.494(19) 1 calc PR A 1
C46 C 0.7994(9) 0.6272(6) 0.1555(6) 0.040(4) Uani 0.494(19) 1 d PDU A 1
H46A H 0.8127 0.6604 0.1420 0.048 Uiso 0.494(19) 1 calc PR A 1
C47 C 0.8748(8) 0.6072(6) 0.1864(5) 0.039(3) Uani 0.494(19) 1 d PDU A 1
H47A H 0.8925 0.6309 0.2146 0.047 Uiso 0.494(19) 1 calc PR A 1
H47B H 0.8601 0.5765 0.2042 0.047 Uiso 0.494(19) 1 calc PR A 1
C48 C 0.9459(9) 0.5971(7) 0.1522(5) 0.053(4) Uani 0.494(19) 1 d PDU A 1
H48A H 0.9901 0.5812 0.1743 0.063 Uiso 0.494(19) 1 calc PR A 1
H48B H 0.9670 0.6285 0.1393 0.063 Uiso 0.494(19) 1 calc PR A 1
C49 C 0.9219(11) 0.5647(7) 0.1046(6) 0.057(4) Uani 0.494(19) 1 d PDU A 1
H49A H 0.9681 0.5620 0.0815 0.068 Uiso 0.494(19) 1 calc PR A 1
H49B H 0.9089 0.5315 0.1172 0.068 Uiso 0.494(19) 1 calc PR A 1
C50 C 0.8484(10) 0.5857(7) 0.0728(6) 0.053(4) Uani 0.494(19) 1 d PDU A 1
H50A H 0.8312 0.5627 0.0438 0.063 Uiso 0.494(19) 1 calc PR A 1
H50B H 0.8639 0.6168 0.0564 0.063 Uiso 0.494(19) 1 calc PR A 1
C51 C 0.7774(10) 0.5946(7) 0.1074(6) 0.045(4) Uani 0.494(19) 1 d PDU A 1
H51A H 0.7576 0.5628 0.1201 0.054 Uiso 0.494(19) 1 calc PR A 1
H51B H 0.7324 0.6100 0.0854 0.054 Uiso 0.494(19) 1 calc PR A 1
C45A C 0.7048(10) 0.6288(6) 0.1929(8) 0.041(3) Uani 0.506(19) 1 d PDU A 2
H45C H 0.6929 0.6012 0.2166 0.050 Uiso 0.506(19) 1 calc PR A 2
H45D H 0.6564 0.6329 0.1679 0.050 Uiso 0.506(19) 1 calc PR A 2
C46A C 0.7756(9) 0.6125(6) 0.1595(6) 0.039(4) Uani 0.506(19) 1 d PDU A 2
H46B H 0.8018 0.6430 0.1469 0.046 Uiso 0.506(19) 1 calc PR A 2
C47A C 0.8425(11) 0.5832(7) 0.1901(5) 0.054(4) Uani 0.506(19) 1 d PDU A 2
H47C H 0.8188 0.5528 0.2037 0.065 Uiso 0.506(19) 1 calc PR A 2
H47D H 0.8643 0.6025 0.2211 0.065 Uiso 0.506(19) 1 calc PR A 2
C48A C 0.9122(10) 0.5702(7) 0.1550(5) 0.056(4) Uani 0.506(19) 1 d PDU A 2
H48C H 0.9409 0.6004 0.1457 0.067 Uiso 0.506(19) 1 calc PR A 2
H48D H 0.9517 0.5490 0.1755 0.067 Uiso 0.506(19) 1 calc PR A 2
C49A C 0.8820(11) 0.5440(6) 0.1041(6) 0.058(4) Uani 0.506(19) 1 d PDU A 2
H49C H 0.9279 0.5392 0.0810 0.070 Uiso 0.506(19) 1 calc PR A 2
H49D H 0.8605 0.5114 0.1130 0.070 Uiso 0.506(19) 1 calc PR A 2
C50A C 0.8156(10) 0.5738(7) 0.0746(6) 0.055(4) Uani 0.506(19) 1 d PDU A 2
H50C H 0.7948 0.5556 0.0425 0.066 Uiso 0.506(19) 1 calc PR A 2
H50D H 0.8389 0.6050 0.0628 0.066 Uiso 0.506(19) 1 calc PR A 2
C51A C 0.7450(10) 0.5844(8) 0.1097(6) 0.053(5) Uani 0.506(19) 1 d PDU A 2
H51C H 0.7030 0.6039 0.0894 0.064 Uiso 0.506(19) 1 calc PR A 2
H51D H 0.7199 0.5533 0.1202 0.064 Uiso 0.506(19) 1 calc PR A 2
C7 C 0.7427(3) 0.68177(19) 0.3801(2) 0.0268(11) Uani 1 1 d U A .
H7A H 0.7314 0.7044 0.4095 0.032 Uiso 1 1 calc R . .
H7B H 0.7741 0.6539 0.3957 0.032 Uiso 1 1 calc R . .
C8 C 0.7585(3) 0.7670(2) 0.3275(2) 0.0291(12) Uani 1 1 d U A .
H8A H 0.7873 0.7834 0.2992 0.035 Uiso 1 1 calc R . .
H8B H 0.7685 0.7861 0.3607 0.035 Uiso 1 1 calc R . .
C9 C 0.8019(4) 0.6800(3) 0.2815(2) 0.0410(14) Uani 1 1 d U A .
H9A H 0.8106 0.6451 0.2901 0.049 Uiso 1 1 calc R . .
H9B H 0.8498 0.6914 0.2630 0.049 Uiso 1 1 calc R . .
B1 B 0.7983(4) 0.7104(2) 0.3373(3) 0.0286(12) Uani 1 1 d DU . .
C1 C 0.8905(6) 0.7199(3) 0.3665(4) 0.031(3) Uani 0.494(9) 1 d PDU A 1
C2 C 0.9614(6) 0.7011(5) 0.3487(5) 0.038(3) Uani 0.494(9) 1 d PDU A 1
H2 H 0.9575 0.6821 0.3170 0.046 Uiso 0.494(9) 1 calc PR A 1
C3 C 1.0379(7) 0.7081(5) 0.3736(6) 0.047(4) Uani 0.494(9) 1 d PDU A 1
H3 H 1.0836 0.6924 0.3599 0.057 Uiso 0.494(9) 1 calc PR A 1
C4 C 1.0486(8) 0.7374(7) 0.4181(6) 0.040(4) Uani 0.494(9) 1 d PDU A 1
H4 H 1.1011 0.7437 0.4346 0.048 Uiso 0.494(9) 1 calc PR A 1
C5 C 0.9798(7) 0.7572(5) 0.4375(5) 0.038(3) Uani 0.494(9) 1 d PDU A 1
H5 H 0.9844 0.7763 0.4691 0.045 Uiso 0.494(9) 1 calc PR A 1
C6 C 0.9039(7) 0.7498(5) 0.4118(5) 0.040(3) Uani 0.494(9) 1 d PDU A 1
H6 H 0.8584 0.7658 0.4255 0.048 Uiso 0.494(9) 1 calc PR A 1
C1A C 0.8918(6) 0.7193(3) 0.3617(4) 0.028(3) Uani 0.506(9) 1 d PDU A 2
C2A C 0.9519(6) 0.7337(5) 0.3293(5) 0.036(3) Uani 0.506(9) 1 d PDU A 2
H2A H 0.9391 0.7366 0.2920 0.044 Uiso 0.506(9) 1 calc PR A 2
C3A C 1.0301(6) 0.7439(5) 0.3494(5) 0.041(3) Uani 0.506(9) 1 d PDU A 2
H3A H 1.0690 0.7552 0.3260 0.049 Uiso 0.506(9) 1 calc PR A 2
C4A C 1.0527(9) 0.7381(7) 0.4028(5) 0.038(4) Uani 0.506(9) 1 d PDU A 2
H4A H 1.1067 0.7445 0.4165 0.046 Uiso 0.506(9) 1 calc PR A 2
C5A C 0.9937(7) 0.7225(5) 0.4356(5) 0.043(3) Uani 0.506(9) 1 d PDU A 2
H5A H 1.0071 0.7193 0.4728 0.051 Uiso 0.506(9) 1 calc PR A 2
C6A C 0.9147(7) 0.7114(5) 0.4154(4) 0.041(3) Uani 0.506(9) 1 d PDU A 2
H6A H 0.8765 0.6984 0.4383 0.049 Uiso 0.506(9) 1 calc PR A 2
C1S C -0.1017(9) 0.1142(5) 0.6406(5) 0.055(4) Uani 0.50 1 d PDU B -1
H1S1 H -0.1537 0.0970 0.6418 0.082 Uiso 0.50 1 calc PR B -1
H1S2 H -0.0618 0.0928 0.6251 0.082 Uiso 0.50 1 calc PR B -1
H1S3 H -0.1092 0.1437 0.6187 0.082 Uiso 0.50 1 calc PR B -1
O1S O -0.0731(9) 0.1275(6) 0.6930(5) 0.061(4) Uani 0.50 1 d PDU B -1
C2S C 0.0014(9) 0.1528(6) 0.6924(5) 0.078(5) Uani 0.50 1 d PDU B -1
H2S1 H -0.0083 0.1854 0.6762 0.094 Uiso 0.50 1 calc PR B -1
H2S2 H 0.0386 0.1347 0.6701 0.094 Uiso 0.50 1 calc PR B -1
C3S C 0.0391(9) 0.1586(4) 0.7444(6) 0.071(4) Uani 0.50 1 d PDU B -1
H3S1 H 0.0869 0.1804 0.7431 0.086 Uiso 0.50 1 calc PR B -1
H3S2 H 0.0003 0.1739 0.7679 0.086 Uiso 0.50 1 calc PR B -1
O2S O 0.0640(7) 0.1128(3) 0.7653(5) 0.072(3) Uani 0.50 1 d PDU B -1
C4S C 0.0876(17) 0.1159(11) 0.8202(7) 0.093(10) Uani 0.50 1 d PDU B -1
H4S1 H 0.1051 0.0836 0.8334 0.140 Uiso 0.50 1 calc PR B -1
H4S2 H 0.0413 0.1270 0.8397 0.140 Uiso 0.50 1 calc PR B -1
H4S3 H 0.1326 0.1391 0.8257 0.140 Uiso 0.50 1 calc PR B -1
C1T C 0.5715(11) 0.5370(6) 0.1387(6) 0.050(4) Uani 0.50 1 d PDU C -1
H1T1 H 0.5738 0.5700 0.1237 0.075 Uiso 0.50 1 calc PR C -1
H1T2 H 0.5412 0.5155 0.1133 0.075 Uiso 0.50 1 calc PR C -1
H1T3 H 0.6269 0.5244 0.1456 0.075 Uiso 0.50 1 calc PR C -1
O1T O 0.5319(9) 0.5385(4) 0.1868(6) 0.055(4) Uani 0.50 1 d PDU C -1
C2T C 0.5255(10) 0.4924(4) 0.2111(5) 0.052(3) Uani 0.50 1 d PDU C -1
H2T1 H 0.5800 0.4819 0.2257 0.063 Uiso 0.50 1 calc PR C -1
H2T2 H 0.5060 0.4682 0.1840 0.063 Uiso 0.50 1 calc PR C -1
C3T C 0.4713(10) 0.4933(4) 0.2529(6) 0.063(5) Uani 0.50 1 d PDU C -1
H3T1 H 0.4158 0.5008 0.2378 0.075 Uiso 0.50 1 calc PR C -1
H3T2 H 0.4699 0.4605 0.2694 0.075 Uiso 0.50 1 calc PR C -1
O2T O 0.4939(9) 0.5279(5) 0.2925(5) 0.064(4) Uani 0.50 1 d PDU C -1
C4T C 0.4513(13) 0.5226(7) 0.3390(7) 0.055(4) Uani 0.50 1 d PDU C -1
H4T1 H 0.4699 0.5473 0.3651 0.083 Uiso 0.50 1 calc PR C -1
H4T2 H 0.4614 0.4900 0.3540 0.083 Uiso 0.50 1 calc PR C -1
H4T3 H 0.3929 0.5267 0.3301 0.083 Uiso 0.50 1 calc PR C -1

loop_
_atom_site_aniso_label
_atom_site_aniso_U_11
_atom_site_aniso_U_22
_atom_site_aniso_U_33
_atom_site_aniso_U_23
_atom_site_aniso_U_13
_atom_site_aniso_U_12
N1 0.030(2) 0.016(2) 0.043(3) -0.001(2) -0.010(2) -0.0008(18)
N2 0.041(3) 0.015(2) 0.065(4) -0.002(2) -0.027(3) 0.0061(19)
Fe1 0.0281(5) 0.0151(4) 0.0414(5) -0.0031(4) -0.0096(4) 0.0026(4)
P1 0.0278(9) 0.0133(7) 0.0511(10) 0.0001(7) -0.0110(7) -0.0002(6)
C10 0.028(5) 0.014(8) 0.055(6) 0.006(6) -0.013(4) -0.017(5)
C11 0.041(6) 0.011(8) 0.053(6) 0.002(6) -0.008(4) -0.004(5)
C12 0.047(6) 0.017(7) 0.048(6) 0.000(5) -0.005(5) -0.011(6)
C13 0.054(7) 0.031(9) 0.062(8) 0.015(6) -0.006(5) -0.014(6)
C14 0.051(7) 0.042(9) 0.050(7) 0.012(7) -0.003(5) -0.005(7)
C15 0.048(6) 0.031(9) 0.048(8) 0.005(6) -0.005(5) -0.005(6)
C16 0.036(6) 0.016(9) 0.043(8) -0.001(6) -0.001(5) 0.003(6)
C10A 0.022(5) 0.019(9) 0.045(5) -0.001(6) -0.016(4) -0.009(6)
C11A 0.027(6) 0.009(8) 0.047(5) -0.001(6) -0.014(4) -0.006(6)
C12A 0.030(5) 0.029(9) 0.052(6) 0.003(6) -0.011(4) -0.012(7)
C13A 0.048(6) 0.039(10) 0.057(7) 0.005(7) 0.000(5) -0.009(7)
C14A 0.058(7) 0.035(9) 0.032(7) 0.000(7) 0.003(4) -0.002(7)
C15A 0.043(6) 0.031(10) 0.038(7) -0.004(6) -0.010(5) 0.003(7)
C16A 0.031(6) 0.021(9) 0.030(6) -0.013(6) -0.005(5) -0.009(6)
C17 0.036(9) 0.013(4) 0.069(11) 0.002(4) -0.022(7) 0.002(5)
C18 0.031(7) 0.018(4) 0.029(9) -0.001(5) 0.003(6) 0.004(4)
C19 0.032(7) 0.021(5) 0.041(11) -0.001(6) 0.001(7) 0.005(5)
C20 0.035(8) 0.021(6) 0.043(11) 0.007(6) 0.005(7) 0.002(6)
C21 0.035(9) 0.021(6) 0.029(10) 0.000(6) 0.002(6) 0.008(6)
C22 0.030(7) 0.025(7) 0.017(10) 0.002(6) 0.011(6) 0.010(5)
C23 0.033(7) 0.021(6) 0.023(11) 0.002(6) 0.003(6) 0.010(5)
C17A 0.035(8) 0.013(3) 0.045(9) 0.003(4) -0.015(7) -0.006(4)
C18A 0.032(8) 0.014(5) 0.032(10) -0.003(5) -0.004(6) 0.001(4)
C19A 0.038(8) 0.012(5) 0.031(10) -0.002(6) 0.002(6) 0.003(5)
C20A 0.030(9) 0.028(7) 0.035(11) 0.011(6) 0.004(6) -0.002(6)
C21A 0.039(10) 0.023(6) 0.020(10) 0.007(6) 0.005(7) 0.004(6)
C22A 0.028(8) 0.031(8) 0.019(10) 0.010(7) 0.007(7) 0.002(6)
C23A 0.037(7) 0.015(6) 0.016(10) 0.000(6) -0.001(7) 0.002(6)
P2 0.0248(8) 0.0161(7) 0.0344(9) 0.0013(6) -0.0045(6) -0.0003(6)
C24 0.024(6) 0.015(6) 0.031(5) 0.002(4) -0.008(5) -0.010(6)
C25 0.033(7) 0.018(6) 0.034(6) -0.001(5) -0.004(6) -0.006(6)
C26 0.039(8) 0.023(7) 0.038(7) 0.000(6) -0.001(7) 0.002(6)
C27 0.043(7) 0.017(7) 0.047(9) 0.006(6) -0.005(7) -0.001(5)
C28 0.065(8) 0.019(8) 0.045(9) -0.003(6) -0.006(7) 0.010(6)
C29 0.061(8) 0.018(8) 0.037(8) -0.005(5) -0.009(6) 0.003(7)
C30 0.046(8) 0.014(7) 0.036(6) 0.001(6) -0.003(6) -0.001(7)
C24A 0.036(8) 0.013(7) 0.033(6) 0.004(4) -0.003(7) 0.002(8)
C25A 0.022(7) 0.007(7) 0.037(6) 0.011(5) 0.007(6) -0.002(6)
C26A 0.028(8) 0.012(7) 0.041(9) 0.006(7) -0.005(8) -0.001(6)
C27A 0.040(9) 0.013(8) 0.046(10) 0.009(7) 0.003(8) 0.009(7)
C28A 0.059(9) 0.021(10) 0.046(9) 0.001(7) -0.009(9) 0.011(8)
C29A 0.051(9) 0.016(9) 0.045(8) 0.001(7) -0.005(7) 0.009(8)
C30A 0.032(8) 0.012(9) 0.035(6) 0.006(6) -0.003(6) -0.005(7)
C31 0.028(8) 0.017(3) 0.027(6) -0.001(4) -0.003(5) 0.002(4)
C32 0.027(6) 0.014(3) 0.034(8) 0.001(4) 0.007(6) 0.001(4)
C33 0.031(7) 0.027(5) 0.038(9) 0.007(6) -0.004(6) -0.006(5)
C34 0.037(7) 0.029(6) 0.052(10) 0.004(6) -0.001(6) -0.008(5)
C35 0.045(7) 0.022(6) 0.055(10) 0.004(6) -0.007(7) -0.018(6)
C36 0.041(7) 0.016(5) 0.055(10) 0.007(6) -0.003(6) -0.005(5)
C37 0.032(8) 0.022(5) 0.045(9) 0.008(5) -0.009(7) -0.011(5)
C31A 0.020(8) 0.018(4) 0.028(9) 0.001(6) -0.004(7) -0.008(5)
C32A 0.034(8) 0.012(4) 0.036(10) 0.002(5) -0.007(8) -0.006(6)
C33A 0.034(9) 0.012(6) 0.042(12) 0.003(7) -0.007(8) -0.007(6)
C34A 0.049(11) 0.009(6) 0.044(11) 0.008(7) -0.010(8) -0.013(6)
C35A 0.052(9) 0.017(7) 0.038(11) 0.011(7) -0.005(8) -0.010(6)
C36A 0.047(9) 0.020(5) 0.037(11) 0.011(7) 0.003(7) 0.004(7)
C37A 0.029(9) 0.026(5) 0.035(10) 0.011(6) 0.004(7) -0.008(6)
P3 0.0350(9) 0.0379(10) 0.0384(10) -0.0091(7) -0.0099(7) 0.0124(7)
C38 0.027(3) 0.053(3) 0.039(3) -0.011(2) -0.004(2) -0.001(3)
C39 0.031(3) 0.041(3) 0.038(3) -0.008(2) -0.001(3) -0.004(3)
C40 0.042(4) 0.035(3) 0.039(3) -0.003(2) -0.007(3) -0.003(3)
C41 0.044(4) 0.031(3) 0.047(4) -0.003(3) -0.015(3) -0.002(3)
C42 0.048(4) 0.037(3) 0.049(4) 0.003(3) -0.009(3) 0.000(3)
C43 0.039(4) 0.031(3) 0.068(4) -0.007(2) 0.004(3) -0.007(3)
C44 0.042(4) 0.049(3) 0.050(4) -0.012(3) 0.000(3) -0.015(3)
C45 0.036(7) 0.047(5) 0.049(8) -0.017(6) -0.007(5) 0.014(6)
C46 0.047(7) 0.026(8) 0.046(7) -0.002(6) 0.004(5) 0.010(6)
C47 0.037(7) 0.022(8) 0.060(7) -0.005(6) 0.005(5) 0.008(6)
C48 0.044(7) 0.047(10) 0.068(8) -0.005(7) 0.011(5) 0.012(8)
C49 0.069(10) 0.042(10) 0.061(8) -0.003(6) 0.015(7) 0.021(8)
C50 0.063(10) 0.047(10) 0.050(7) 0.000(6) 0.015(5) 0.009(8)
C51 0.058(9) 0.034(8) 0.042(6) -0.003(6) 0.009(6) 0.005(8)
C45A 0.058(8) 0.034(4) 0.029(7) -0.007(5) -0.019(5) 0.031(6)
C46A 0.050(8) 0.025(8) 0.041(6) -0.002(5) -0.003(5) 0.006(6)
C47A 0.060(9) 0.044(10) 0.057(7) -0.011(7) -0.003(6) 0.030(7)
C48A 0.059(8) 0.047(9) 0.062(8) -0.001(7) 0.003(6) 0.024(7)
C49A 0.069(10) 0.037(9) 0.071(8) -0.014(6) 0.023(7) 0.007(7)
C50A 0.045(10) 0.062(11) 0.060(7) -0.026(7) 0.006(5) -0.008(8)
C51A 0.053(9) 0.061(11) 0.046(7) -0.022(7) 0.006(6) 0.001(8)
C7 0.025(2) 0.014(2) 0.041(3) 0.002(2) -0.006(2) 0.000(2)
C8 0.028(2) 0.020(3) 0.038(3) 0.005(2) -0.006(2) -0.004(2)
C9 0.032(3) 0.052(4) 0.038(3) -0.009(2) -0.005(2) 0.009(3)
B1 0.021(2) 0.036(3) 0.029(3) 0.003(3) 0.001(2) 0.007(2)
C1 0.024(3) 0.025(9) 0.043(7) 0.004(5) -0.002(4) 0.000(3)
C2 0.022(4) 0.045(8) 0.046(7) 0.006(6) -0.001(4) 0.002(5)
C3 0.023(4) 0.058(9) 0.060(8) -0.001(7) -0.005(5) 0.011(6)
C4 0.031(5) 0.042(9) 0.044(8) 0.018(6) -0.007(6) -0.011(6)
C5 0.041(6) 0.030(8) 0.040(7) 0.005(5) -0.011(4) -0.003(6)
C6 0.039(5) 0.040(8) 0.041(7) 0.003(5) -0.011(5) 0.004(6)
C1A 0.030(4) 0.015(8) 0.037(5) 0.010(5) -0.003(4) -0.001(4)
C2A 0.023(4) 0.037(7) 0.049(6) 0.013(6) -0.002(4) 0.000(5)
C3A 0.023(4) 0.044(8) 0.055(6) 0.011(6) -0.002(5) 0.008(5)
C4A 0.030(6) 0.029(9) 0.054(7) -0.005(7) -0.009(5) -0.003(6)
C5A 0.038(6) 0.042(8) 0.046(6) 0.004(6) -0.013(4) -0.011(7)
C6A 0.037(5) 0.042(8) 0.041(5) 0.012(6) -0.010(4) -0.013(6)
C1S 0.063(10) 0.045(9) 0.056(8) 0.003(7) -0.003(8) 0.011(7)
O1S 0.077(10) 0.047(7) 0.057(7) 0.019(7) -0.013(7) -0.020(6)
C2S 0.078(10) 0.066(10) 0.089(10) 0.011(7) -0.005(8) -0.025(8)
C3S 0.068(9) 0.034(6) 0.109(10) -0.009(7) -0.019(9) -0.006(6)
O2S 0.073(8) 0.042(6) 0.097(8) -0.010(6) -0.012(7) 0.005(5)
C4S 0.049(13) 0.12(3) 0.108(11) 0.004(13) -0.036(15) -0.004(14)
C1T 0.057(12) 0.028(10) 0.065(11) -0.004(7) -0.002(8) 0.015(8)
O1T 0.063(9) 0.018(6) 0.087(11) -0.009(5) 0.020(7) -0.002(6)
C2T 0.066(9) 0.025(7) 0.062(9) 0.003(5) -0.020(8) 0.009(7)
C3T 0.078(12) 0.025(7) 0.085(10) -0.001(6) 0.001(10) -0.021(6)
O2T 0.084(11) 0.026(7) 0.080(9) -0.007(5) 0.002(7) -0.006(7)
C4T 0.055(13) 0.026(11) 0.083(12) -0.004(9) -0.008(9) -0.016(10)

loop_
_atom_type_symbol
_atom_type_description
_atom_type_scat_dispersion_real
_atom_type_scat_dispersion_imag
_atom_type_scat_source
C C 0.0033 0.0016 'International Tables Vol C Tables 4.2.6.8 and 6.1.1.4'
H H 0.0000 0.0000 'International Tables Vol C Tables 4.2.6.8 and 6.1.1.4'
B B 0.0013 0.0007 'International Tables Vol C Tables 4.2.6.8 and 6.1.1.4'
N N 0.0061 0.0033 'International Tables Vol C Tables 4.2.6.8 and 6.1.1.4'
O O 0.0106 0.0060 'International Tables Vol C Tables 4.2.6.8 and 6.1.1.4'
P P 0.1023 0.0942 'International Tables Vol C Tables 4.2.6.8 and 6.1.1.4'
Fe Fe 0.3463 0.8444 'International Tables Vol C Tables 4.2.6.8 and 6.1.1.4'

loop_
_geom_angle_atom_site_label_1
_geom_angle_atom_site_label_2
_geom_angle_atom_site_label_3
_geom_angle
_geom_angle_site_symmetry_1
_geom_angle_site_symmetry_3
N1 N1 Fe1 70.5(3) 2_655 2_655
N1 N1 Fe1 67.2(3) 2_655 .
Fe1 N1 Fe1 116.3(2) 2_655 .
N1 N1 H1 121(4) 2_655 .
Fe1 N1 H1 124(4) 2_655 .
Fe1 N1 H1 118(4) . .
N2 N2 Fe1 110.8(3) 2_655 .
N2 N2 H2B 108(4) 2_655 .
Fe1 N2 H2B 94(4) . .
N2 N2 H2C 114(4) 2_655 .
Fe1 N2 H2C 118(4) . .
H2B N2 H2C 110(6) . .
N1 Fe1 N1 42.3(3) 2_655 .
N1 Fe1 N2 79.07(19) 2_655 .
N1 Fe1 N2 86.1(2) . .
N1 Fe1 P3 110.04(16) 2_655 .
N1 Fe1 P3 151.78(15) . .
N2 Fe1 P3 94.40(18) . .
N1 Fe1 P2 98.77(14) 2_655 .
N1 Fe1 P2 90.15(14) . .
N2 Fe1 P2 176.15(17) . .
P3 Fe1 P2 89.33(7) . .
N1 Fe1 P1 156.73(16) 2_655 .
N1 Fe1 P1 116.23(15) . .
N2 Fe1 P1 92.17(16) . .
P3 Fe1 P1 91.97(7) . .
P2 Fe1 P1 88.64(6) . .
C7 P1 C10 114.6(7) . .
C7 P1 C17A 105.4(8) . .
C10 P1 C17A 90.8(12) . .
C7 P1 C10A 104.3(7) . .
C10 P1 C10A 11.1(13) . .
C17A P1 C10A 97.9(8) . .
C7 P1 C17 102.5(8) . .
C10 P1 C17 102.5(9) . .
C17A P1 C17 12.0(13) . .
C10A P1 C17 109.8(12) . .
C7 P1 Fe1 116.48(19) . .
C10 P1 Fe1 109.9(5) . .
C17A P1 Fe1 117.0(6) . .
C10A P1 Fe1 113.5(5) . .
C17 P1 Fe1 109.5(6) . .
C11 C10 P1 118.8(10) . .
C11 C10 H10C 107.6 . .
P1 C10 H10C 107.6 . .
C11 C10 H10D 107.6 . .
P1 C10 H10D 107.6 . .
H10C C10 H10D 107.0 . .
C16 C11 C12 111.9(10) . .
C16 C11 C10 114.3(10) . .
C12 C11 C10 107.8(9) . .
C16 C11 H11B 107.5 . .
C12 C11 H11B 107.5 . .
C10 C11 H11B 107.5 . .
C11 C12 C13 110.4(9) . .
C11 C12 H12C 109.6 . .
C13 C12 H12C 109.6 . .
C11 C12 H12D 109.6 . .
C13 C12 H12D 109.6 . .
H12C C12 H12D 108.1 . .
C14 C13 C12 110.3(9) . .
C14 C13 H13C 109.6 . .
C12 C13 H13C 109.6 . .
C14 C13 H13D 109.6 . .
C12 C13 H13D 109.6 . .
H13C C13 H13D 108.1 . .
C15 C14 C13 112.1(10) . .
C15 C14 H14C 109.2 . .
C13 C14 H14C 109.2 . .
C15 C14 H14D 109.2 . .
C13 C14 H14D 109.2 . .
H14C C14 H14D 107.9 . .
C14 C15 C16 111.0(10) . .
C14 C15 H15C 109.4 . .
C16 C15 H15C 109.4 . .
C14 C15 H15D 109.4 . .
C16 C15 H15D 109.4 . .
H15C C15 H15D 108.0 . .
C11 C16 C15 112.1(9) . .
C11 C16 H16C 109.2 . .
C15 C16 H16C 109.2 . .
C11 C16 H16D 109.2 . .
C15 C16 H16D 109.2 . .
H16C C16 H16D 107.9 . .
C11A C10A P1 129.6(11) . .
C11A C10A H10A 104.9 . .
P1 C10A H10A 104.9 . .
C11A C10A H10B 104.9 . .
P1 C10A H10B 104.9 . .
H10A C10A H10B 105.8 . .
C16A C11A C12A 107.7(10) . .
C16A C11A C10A 113.2(10) . .
C12A C11A C10A 112.7(10) . .
C16A C11A H11A 107.7 . .
C12A C11A H11A 107.7 . .
C10A C11A H11A 107.7 . .
C13A C12A C11A 112.7(10) . .
C13A C12A H12A 109.0 . .
C11A C12A H12A 109.0 . .
C13A C12A H12B 109.0 . .
C11A C12A H12B 109.0 . .
H12A C12A H12B 107.8 . .
C14A C13A C12A 110.8(9) . .
C14A C13A H13A 109.5 . .
C12A C13A H13A 109.5 . .
C14A C13A H13B 109.5 . .
C12A C13A H13B 109.5 . .
H13A C13A H13B 108.1 . .
C15A C14A C13A 110.1(10) . .
C15A C14A H14A 109.6 . .
C13A C14A H14A 109.6 . .
C15A C14A H14B 109.6 . .
C13A C14A H14B 109.6 . .
H14A C14A H14B 108.2 . .
C14A C15A C16A 112.2(10) . .
C14A C15A H15A 109.2 . .
C16A C15A H15A 109.2 . .
C14A C15A H15B 109.2 . .
C16A C15A H15B 109.2 . .
H15A C15A H15B 107.9 . .
C11A C16A C15A 112.3(10) . .
C11A C16A H16A 109.1 . .
C15A C16A H16A 109.1 . .
C11A C16A H16B 109.1 . .
C15A C16A H16B 109.1 . .
H16A C16A H16B 107.9 . .
C18 C17 P1 119.6(11) . .
C18 C17 H17C 107.4 . .
P1 C17 H17C 107.4 . .
C18 C17 H17D 107.4 . .
P1 C17 H17D 107.4 . .
H17C C17 H17D 107.0 . .
C23 C18 C19 109.1(9) . .
C23 C18 C17 112.4(11) . .
C19 C18 C17 111.5(10) . .
C23 C18 H18B 107.9 . .
C19 C18 H18B 107.9 . .
C17 C18 H18B 107.9 . .
C18 C19 C20 111.8(10) . .
C18 C19 H19C 109.3 . .
C20 C19 H19C 109.3 . .
C18 C19 H19D 109.3 . .
C20 C19 H19D 109.3 . .
H19C C19 H19D 107.9 . .
C21 C20 C19 110.2(10) . .
C21 C20 H20C 109.6 . .
C19 C20 H20C 109.6 . .
C21 C20 H20D 109.6 . .
C19 C20 H20D 109.6 . .
H20C C20 H20D 108.1 . .
C22 C21 C20 111.2(9) . .
C22 C21 H21C 109.4 . .
C20 C21 H21C 109.4 . .
C22 C21 H21D 109.4 . .
C20 C21 H21D 109.4 . .
H21C C21 H21D 108.0 . .
C21 C22 C23 112.4(10) . .
C21 C22 H22C 109.1 . .
C23 C22 H22C 109.1 . .
C21 C22 H22D 109.1 . .
C23 C22 H22D 109.1 . .
H22C C22 H22D 107.9 . .
C22 C23 C18 112.6(10) . .
C22 C23 H23C 109.1 . .
C18 C23 H23C 109.1 . .
C22 C23 H23D 109.1 . .
C18 C23 H23D 109.1 . .
H23C C23 H23D 107.8 . .
C18A C17A P1 120.9(11) . .
C18A C17A H17A 107.1 . .
P1 C17A H17A 107.1 . .
C18A C17A H17B 107.1 . .
P1 C17A H17B 107.1 . .
H17A C17A H17B 106.8 . .
C23A C18A C19A 110.1(10) . .
C23A C18A C17A 111.0(11) . .
C19A C18A C17A 109.4(10) . .
C23A C18A H18A 108.8 . .
C19A C18A H18A 108.8 . .
C17A C18A H18A 108.8 . .
C20A C19A C18A 112.1(10) . .
C20A C19A H19A 109.2 . .
C18A C19A H19A 109.2 . .
C20A C19A H19B 109.2 . .
C18A C19A H19B 109.2 . .
H19A C19A H19B 107.9 . .
C21A C20A C19A 110.2(10) . .
C21A C20A H20A 109.6 . .
C19A C20A H20A 109.6 . .
C21A C20A H20B 109.6 . .
C19A C20A H20B 109.6 . .
H20A C20A H20B 108.1 . .
C22A C21A C20A 110.8(10) . .
C22A C21A H21A 109.5 . .
C20A C21A H21A 109.5 . .
C22A C21A H21B 109.5 . .
C20A C21A H21B 109.5 . .
H21A C21A H21B 108.1 . .
C21A C22A C23A 111.6(10) . .
C21A C22A H22A 109.3 . .
C23A C22A H22A 109.3 . .
C21A C22A H22B 109.3 . .
C23A C22A H22B 109.3 . .
H22A C22A H22B 108.0 . .
C18A C23A C22A 113.4(10) . .
C18A C23A H23A 108.9 . .
C22A C23A H23A 108.9 . .
C18A C23A H23B 108.9 . .
C22A C23A H23B 108.9 . .
H23A C23A H23B 107.7 . .
C8 P2 C24 102.2(11) . .
C8 P2 C24A 102.8(15) . .
C24 P2 C24A 5.1(12) . .
C8 P2 C31 105.0(7) . .
C24 P2 C31 108.5(8) . .
C24A P2 C31 112.9(13) . .
C8 P2 C31A 109.9(8) . .
C24 P2 C31A 98.3(13) . .
C24A P2 C31A 102.7(11) . .
C31 P2 C31A 10.4(15) . .
C8 P2 Fe1 116.31(19) . .
C24 P2 Fe1 111.9(7) . .
C24A P2 Fe1 107.4(10) . .
C31 P2 Fe1 112.2(6) . .
C31A P2 Fe1 115.9(7) . .
C25 C24 P2 121.4(11) . .
C25 C24 H24A 107.0 . .
P2 C24 H24A 107.0 . .
C25 C24 H24B 107.0 . .
P2 C24 H24B 107.0 . .
H24A C24 H24B 106.7 . .
C30 C25 C26 109.0(10) . .
C30 C25 C24 110.0(11) . .
C26 C25 C24 109.3(11) . .
C30 C25 H25A 109.5 . .
C26 C25 H25A 109.5 . .
C24 C25 H25A 109.5 . .
C25 C26 C27 111.3(11) . .
C25 C26 H26A 109.4 . .
C27 C26 H26A 109.4 . .
C25 C26 H26B 109.4 . .
C27 C26 H26B 109.4 . .
H26A C26 H26B 108.0 . .
C28 C27 C26 109.7(10) . .
C28 C27 H27A 109.7 . .
C26 C27 H27A 109.7 . .
C28 C27 H27B 109.7 . .
C26 C27 H27B 109.7 . .
H27A C27 H27B 108.2 . .
C27 C28 C29 111.2(9) . .
C27 C28 H28A 109.4 . .
C29 C28 H28A 109.4 . .
C27 C28 H28B 109.4 . .
C29 C28 H28B 109.4 . .
H28A C28 H28B 108.0 . .
C28 C29 C30 110.8(10) . .
C28 C29 H29A 109.5 . .
C30 C29 H29A 109.5 . .
C28 C29 H29B 109.5 . .
C30 C29 H29B 109.5 . .
H29A C29 H29B 108.1 . .
C25 C30 C29 112.2(9) . .
C25 C30 H30A 109.2 . .
C29 C30 H30A 109.2 . .
C25 C30 H30B 109.2 . .
C29 C30 H30B 109.2 . .
H30A C30 H30B 107.9 . .
C25A C24A P2 124.0(14) . .
C25A C24A H24C 106.3 . .
P2 C24A H24C 106.3 . .
C25A C24A H24D 106.3 . .
P2 C24A H24D 106.3 . .
H24C C24A H24D 106.4 . .
C30A C25A C26A 108.5(11) . .
C30A C25A C24A 111.4(12) . .
C26A C25A C24A 110.9(14) . .
C30A C25A H25B 108.7 . .
C26A C25A H25B 108.7 . .
C24A C25A H25B 108.7 . .
C25A C26A C27A 112.7(12) . .
C25A C26A H26C 109.1 . .
C27A C26A H26C 109.1 . .
C25A C26A H26D 109.1 . .
C27A C26A H26D 109.1 . .
H26C C26A H26D 107.8 . .
C28A C27A C26A 110.8(11) . .
C28A C27A H27C 109.5 . .
C26A C27A H27C 109.5 . .
C28A C27A H27D 109.5 . .
C26A C27A H27D 109.5 . .
H27C C27A H27D 108.1 . .
C29A C28A C27A 112.5(11) . .
C29A C28A H28C 109.1 . .
C27A C28A H28C 109.1 . .
C29A C28A H28D 109.1 . .
C27A C28A H28D 109.1 . .
H28C C28A H28D 107.8 . .
C28A C29A C30A 111.3(11) . .
C28A C29A H29C 109.4 . .
C30A C29A H29C 109.4 . .
C28A C29A H29D 109.4 . .
C30A C29A H29D 109.4 . .
H29C C29A H29D 108.0 . .
C25A C30A C29A 113.2(11) . .
C25A C30A H30C 108.9 . .
C29A C30A H30C 108.9 . .
C25A C30A H30D 108.9 . .
C29A C30A H30D 108.9 . .
H30C C30A H30D 107.7 . .
C32 C31 P2 125.5(10) . .
C32 C31 H31C 105.9 . .
P2 C31 H31C 105.9 . .
C32 C31 H31D 105.9 . .
P2 C31 H31D 105.9 . .
H31C C31 H31D 106.3 . .
C33 C32 C37 109.8(10) . .
C33 C32 C31 114.4(11) . .
C37 C32 C31 108.4(10) . .
C33 C32 H32B 108.0 . .
C37 C32 H32B 108.0 . .
C31 C32 H32B 108.0 . .
C32 C33 C34 111.3(10) . .
C32 C33 H33C 109.4 . .
C34 C33 H33C 109.4 . .
C32 C33 H33D 109.4 . .
C34 C33 H33D 109.4 . .
H33C C33 H33D 108.0 . .
C35 C34 C33 110.9(10) . .
C35 C34 H34C 109.5 . .
C33 C34 H34C 109.5 . .
C35 C34 H34D 109.5 . .
C33 C34 H34D 109.5 . .
H34C C34 H34D 108.0 . .
C36 C35 C34 110.1(10) . .
C36 C35 H35C 109.6 . .
C34 C35 H35C 109.6 . .
C36 C35 H35D 109.6 . .
C34 C35 H35D 109.6 . .
H35C C35 H35D 108.1 . .
C35 C36 C37 110.4(10) . .
C35 C36 H36C 109.6 . .
C37 C36 H36C 109.6 . .
C35 C36 H36D 109.6 . .
C37 C36 H36D 109.6 . .
H36C C36 H36D 108.1 . .
C36 C37 C32 111.1(10) . .
C36 C37 H37C 109.4 . .
C32 C37 H37C 109.4 . .
C36 C37 H37D 109.4 . .
C32 C37 H37D 109.4 . .
H37C C37 H37D 108.0 . .
C32A C31A P2 127.8(12) . .
C32A C31A H31A 105.3 . .
P2 C31A H31A 105.3 . .
C32A C31A H31B 105.3 . .
P2 C31A H31B 105.3 . .
H31A C31A H31B 106.0 . .
C33A C32A C37A 109.0(12) . .
C33A C32A C31A 115.7(13) . .
C37A C32A C31A 109.9(12) . .
C33A C32A H32A 107.3 . .
C37A C32A H32A 107.3 . .
C31A C32A H32A 107.3 . .
C32A C33A C34A 110.4(12) . .
C32A C33A H33A 109.6 . .
C34A C33A H33A 109.6 . .
C32A C33A H33B 109.6 . .
C34A C33A H33B 109.6 . .
H33A C33A H33B 108.1 . .
C35A C34A C33A 110.3(11) . .
C35A C34A H34A 109.6 . .
C33A C34A H34A 109.6 . .
C35A C34A H34B 109.6 . .
C33A C34A H34B 109.6 . .
H34A C34A H34B 108.1 . .
C36A C35A C34A 111.7(11) . .
C36A C35A H35A 109.3 . .
C34A C35A H35A 109.3 . .
C36A C35A H35B 109.3 . .
C34A C35A H35B 109.3 . .
H35A C35A H35B 107.9 . .
C35A C36A C37A 109.7(12) . .
C35A C36A H36A 109.7 . .
C37A C36A H36A 109.7 . .
C35A C36A H36B 109.7 . .
C37A C36A H36B 109.7 . .
H36A C36A H36B 108.2 . .
C36A C37A C32A 112.4(11) . .
C36A C37A H37A 109.1 . .
C32A C37A H37A 109.1 . .
C36A C37A H37B 109.1 . .
C32A C37A H37B 109.1 . .
H37A C37A H37B 107.9 . .
C9 P3 C38 98.8(3) . .
C9 P3 C45 101.9(8) . .
C38 P3 C45 98.3(8) . .
C9 P3 C45A 108.6(6) . .
C38 P3 C45A 105.3(7) . .
C45 P3 C45A 11.0(8) . .
C9 P3 Fe1 114.1(2) . .
C38 P3 Fe1 118.0(2) . .
C45 P3 Fe1 121.9(5) . .
C45A P3 Fe1 110.9(5) . .
C39 C38 P3 123.8(4) . .
C39 C38 H38A 106.4 . .
P3 C38 H38A 106.4 . .
C39 C38 H38B 106.4 . .
P3 C38 H38B 106.4 . .
H38A C38 H38B 106.4 . .
C40 C39 C44 109.9(5) . .
C40 C39 C38 114.1(5) . .
C44 C39 C38 108.0(5) . .
C40 C39 H39 108.2 . .
C44 C39 H39 108.2 . .
C38 C39 H39 108.2 . .
C41 C40 C39 112.2(5) . .
C41 C40 H40A 109.2 . .
C39 C40 H40A 109.2 . .
C41 C40 H40B 109.2 . .
C39 C40 H40B 109.2 . .
H40A C40 H40B 107.9 . .
C40 C41 C42 111.6(5) . .
C40 C41 H41A 109.3 . .
C42 C41 H41A 109.3 . .
C40 C41 H41B 109.3 . .
C42 C41 H41B 109.3 . .
H41A C41 H41B 108.0 . .
C43 C42 C41 111.2(5) . .
C43 C42 H42A 109.4 . .
C41 C42 H42A 109.4 . .
C43 C42 H42B 109.4 . .
C41 C42 H42B 109.4 . .
H42A C42 H42B 108.0 . .
C42 C43 C44 111.7(5) . .
C42 C43 H43A 109.3 . .
C44 C43 H43A 109.3 . .
C42 C43 H43B 109.3 . .
C44 C43 H43B 109.3 . .
H43A C43 H43B 107.9 . .
C43 C44 C39 114.1(5) . .
C43 C44 H44A 108.7 . .
C39 C44 H44A 108.7 . .
C43 C44 H44B 108.7 . .
C39 C44 H44B 108.7 . .
H44A C44 H44B 107.6 . .
C46 C45 P3 122.2(11) . .
C46 C45 H45A 106.8 . .
P3 C45 H45A 106.8 . .
C46 C45 H45B 106.8 . .
P3 C45 H45B 106.8 . .
H45A C45 H45B 106.6 . .
C47 C46 C51 109.8(10) . .
C47 C46 C45 112.8(12) . .
C51 C46 C45 109.9(10) . .
C47 C46 H46A 108.1 . .
C51 C46 H46A 108.1 . .
C45 C46 H46A 108.1 . .
C48 C47 C46 114.0(10) . .
C48 C47 H47A 108.8 . .
C46 C47 H47A 108.8 . .
C48 C47 H47B 108.8 . .
C46 C47 H47B 108.8 . .
H47A C47 H47B 107.7 . .
C47 C48 C49 112.4(10) . .
C47 C48 H48A 109.1 . .
C49 C48 H48A 109.1 . .
C47 C48 H48B 109.1 . .
C49 C48 H48B 109.1 . .
H48A C48 H48B 107.9 . .
C50 C49 C48 110.5(10) . .
C50 C49 H49A 109.6 . .
C48 C49 H49A 109.6 . .
C50 C49 H49B 109.6 . .
C48 C49 H49B 109.6 . .
H49A C49 H49B 108.1 . .
C49 C50 C51 112.1(11) . .
C49 C50 H50A 109.2 . .
C51 C50 H50A 109.2 . .
C49 C50 H50B 109.2 . .
C51 C50 H50B 109.2 . .
H50A C50 H50B 107.9 . .
C50 C51 C46 113.2(10) . .
C50 C51 H51A 108.9 . .
C46 C51 H51A 108.9 . .
C50 C51 H51B 108.9 . .
C46 C51 H51B 108.9 . .
H51A C51 H51B 107.7 . .
C46A C45A P3 121.5(11) . .
C46A C45A H45C 107.0 . .
P3 C45A H45C 107.0 . .
C46A C45A H45D 107.0 . .
P3 C45A H45D 107.0 . .
H45C C45A H45D 106.7 . .
C51A C46A C47A 109.7(10) . .
C51A C46A C45A 111.7(10) . .
C47A C46A C45A 114.9(11) . .
C51A C46A H46B 106.6 . .
C47A C46A H46B 106.6 . .
C45A C46A H46B 106.6 . .
C46A C47A C48A 112.0(10) . .
C46A C47A H47C 109.2 . .
C48A C47A H47C 109.2 . .
C46A C47A H47D 109.2 . .
C48A C47A H47D 109.2 . .
H47C C47A H47D 107.9 . .
C49A C48A C47A 112.2(10) . .
C49A C48A H48C 109.2 . .
C47A C48A H48C 109.2 . .
C49A C48A H48D 109.2 . .
C47A C48A H48D 109.2 . .
H48C C48A H48D 107.9 . .
C50A C49A C48A 110.1(10) . .
C50A C49A H49C 109.6 . .
C48A C49A H49C 109.6 . .
C50A C49A H49D 109.6 . .
C48A C49A H49D 109.6 . .
H49C C49A H49D 108.2 . .
C49A C50A C51A 111.7(11) . .
C49A C50A H50C 109.3 . .
C51A C50A H50C 109.3 . .
C49A C50A H50D 109.3 . .
C51A C50A H50D 109.3 . .
H50C C50A H50D 107.9 . .
C46A C51A C50A 110.2(10) . .
C46A C51A H51C 109.6 . .
C50A C51A H51C 109.6 . .
C46A C51A H51D 109.6 . .
C50A C51A H51D 109.6 . .
H51C C51A H51D 108.1 . .
B1 C7 P1 112.5(4) . .
B1 C7 H7A 109.1 . .
P1 C7 H7A 109.1 . .
B1 C7 H7B 109.1 . .
P1 C7 H7B 109.1 . .
H7A C7 H7B 107.8 . .
B1 C8 P2 113.9(4) . .
B1 C8 H8A 108.8 . .
P2 C8 H8A 108.8 . .
B1 C8 H8B 108.8 . .
P2 C8 H8B 108.8 . .
H8A C8 H8B 107.7 . .
B1 C9 P3 115.5(4) . .
B1 C9 H9A 108.4 . .
P3 C9 H9A 108.4 . .
B1 C9 H9B 108.4 . .
P3 C9 H9B 108.4 . .
H9A C9 H9B 107.5 . .
C9 B1 C1A 108.1(5) . .
C9 B1 C7 111.7(5) . .
C1A B1 C7 111.8(6) . .
C9 B1 C1 112.0(6) . .
C1A B1 C1 4.2(7) . .
C7 B1 C1 108.3(5) . .
C9 B1 C8 112.1(5) . .
C1A B1 C8 105.4(5) . .
C7 B1 C8 107.6(5) . .
C1 B1 C8 104.8(5) . .
C2 C1 C6 112.9(9) . .
C2 C1 B1 124.5(9) . .
C6 C1 B1 122.5(8) . .
C1 C2 C3 124.6(11) . .
C1 C2 H2 117.7 . .
C3 C2 H2 117.7 . .
C4 C3 C2 120.8(11) . .
C4 C3 H3 119.6 . .
C2 C3 H3 119.6 . .
C5 C4 C3 116.9(12) . .
C5 C4 H4 121.5 . .
C3 C4 H4 121.5 . .
C4 C5 C6 121.1(11) . .
C4 C5 H5 119.4 . .
C6 C5 H5 119.4 . .
C5 C6 C1 123.5(11) . .
C5 C6 H6 118.3 . .
C1 C6 H6 118.3 . .
C2A C1A C6A 117.1(9) . .
C2A C1A B1 120.8(8) . .
C6A C1A B1 122.0(8) . .
C1A C2A C3A 121.9(10) . .
C1A C2A H2A 119.1 . .
C3A C2A H2A 119.1 . .
C4A C3A C2A 121.3(11) . .
C4A C3A H3A 119.4 . .
C2A C3A H3A 119.4 . .
C3A C4A C5A 117.5(11) . .
C3A C4A H4A 121.3 . .
C5A C4A H4A 121.3 . .
C4A C5A C6A 121.5(11) . .
C4A C5A H5A 119.3 . .
C6A C5A H5A 119.3 . .
C1A C6A C5A 120.4(10) . .
C1A C6A H6A 119.8 . .
C5A C6A H6A 119.8 . .
O1S C1S H1S1 109.5 . .
O1S C1S H1S2 109.5 . .
H1S1 C1S H1S2 109.5 . .
O1S C1S H1S3 109.5 . .
H1S1 C1S H1S3 109.5 . .
H1S2 C1S H1S3 109.5 . .
C2S O1S C1S 110.7(10) . .
O1S C2S C3S 112.0(10) . .
O1S C2S H2S1 109.2 . .
C3S C2S H2S1 109.2 . .
O1S C2S H2S2 109.2 . .
C3S C2S H2S2 109.2 . .
H2S1 C2S H2S2 107.9 . .
O2S C3S C2S 110.0(10) . .
O2S C3S H3S1 109.7 . .
C2S C3S H3S1 109.7 . .
O2S C3S H3S2 109.7 . .
C2S C3S H3S2 109.7 . .
H3S1 C3S H3S2 108.2 . .
C3S O2S C4S 111.5(12) . .
O2S C4S H4S1 109.5 . .
O2S C4S H4S2 109.5 . .
H4S1 C4S H4S2 109.5 . .
O2S C4S H4S3 109.5 . .
H4S1 C4S H4S3 109.5 . .
H4S2 C4S H4S3 109.5 . .
O1T C1T H1T1 109.5 . .
O1T C1T H1T2 109.5 . .
H1T1 C1T H1T2 109.5 . .
O1T C1T H1T3 109.5 . .
H1T1 C1T H1T3 109.5 . .
H1T2 C1T H1T3 109.5 . .
C2T O1T C1T 113.4(9) . .
O1T C2T C3T 112.0(10) . .
O1T C2T H2T1 109.2 . .
C3T C2T H2T1 109.2 . .
O1T C2T H2T2 109.2 . .
C3T C2T H2T2 109.2 . .
H2T1 C2T H2T2 107.9 . .
O2T C3T C2T 112.6(9) . .
O2T C3T H3T1 109.1 . .
C2T C3T H3T1 109.1 . .
O2T C3T H3T2 109.1 . .
C2T C3T H3T2 109.1 . .
H3T1 C3T H3T2 107.8 . .
C3T O2T C4T 113.2(10) . .
O2T C4T H4T1 109.5 . .
O2T C4T H4T2 109.5 . .
H4T1 C4T H4T2 109.5 . .
O2T C4T H4T3 109.5 . .
H4T1 C4T H4T3 109.5 . .
H4T2 C4T H4T3 109.5 . .

loop_
_geom_bond_atom_site_label_1
_geom_bond_atom_site_label_2
_geom_bond_distance
_geom_bond_site_symmetry_2
N1 N1 1.447(10) 2_655
N1 Fe1 1.980(5) 2_655
N1 Fe1 2.026(5) .
N1 H1 0.901(18) .
N2 N2 1.456(11) 2_655
N2 Fe1 2.047(5) .
N2 H2B 0.897(18) .
N2 H2C 0.883(18) .
Fe1 N1 1.980(5) 2_655
Fe1 P3 2.206(2) .
Fe1 P2 2.2278(16) .
Fe1 P1 2.2398(18) .
P1 C7 1.830(5) .
P1 C10 1.845(10) .
P1 C17A 1.869(10) .
P1 C10A 1.875(10) .
P1 C17 1.887(10) .
C10 C11 1.554(11) .
C10 H10C 0.9900 .
C10 H10D 0.9900 .
C11 C16 1.513(11) .
C11 C12 1.518(11) .
C11 H11B 1.0000 .
C12 C13 1.532(10) .
C12 H12C 0.9900 .
C12 H12D 0.9900 .
C13 C14 1.522(11) .
C13 H13C 0.9900 .
C13 H13D 0.9900 .
C14 C15 1.508(11) .
C14 H14C 0.9900 .
C14 H14D 0.9900 .
C15 C16 1.536(11) .
C15 H15C 0.9900 .
C15 H15D 0.9900 .
C16 H16C 0.9900 .
C16 H16D 0.9900 .
C10A C11A 1.550(11) .
C10A H10A 0.9900 .
C10A H10B 0.9900 .
C11A C16A 1.529(10) .
C11A C12A 1.546(11) .
C11A H11A 1.0000 .
C12A C13A 1.546(11) .
C12A H12A 0.9900 .
C12A H12B 0.9900 .
C13A C14A 1.520(11) .
C13A H13A 0.9900 .
C13A H13B 0.9900 .
C14A C15A 1.515(11) .
C14A H14A 0.9900 .
C14A H14B 0.9900 .
C15A C16A 1.529(11) .
C15A H15A 0.9900 .
C15A H15B 0.9900 .
C16A H16A 0.9900 .
C16A H16B 0.9900 .
C17 C18 1.557(11) .
C17 H17C 0.9900 .
C17 H17D 0.9900 .
C18 C23 1.527(10) .
C18 C19 1.531(11) .
C18 H18B 1.0000 .
C19 C20 1.535(11) .
C19 H19C 0.9900 .
C19 H19D 0.9900 .
C20 C21 1.526(11) .
C20 H20C 0.9900 .
C20 H20D 0.9900 .
C21 C22 1.521(11) .
C21 H21C 0.9900 .
C21 H21D 0.9900 .
C22 C23 1.522(10) .
C22 H22C 0.9900 .
C22 H22D 0.9900 .
C23 H23C 0.9900 .
C23 H23D 0.9900 .
C17A C18A 1.565(11) .
C17A H17A 0.9900 .
C17A H17B 0.9900 .
C18A C23A 1.523(11) .
C18A C19A 1.540(11) .
C18A H18A 1.0000 .
C19A C20A 1.528(11) .
C19A H19A 0.9900 .
C19A H19B 0.9900 .
C20A C21A 1.524(11) .
C20A H20A 0.9900 .
C20A H20B 0.9900 .
C21A C22A 1.524(11) .
C21A H21A 0.9900 .
C21A H21B 0.9900 .
C22A C23A 1.534(11) .
C22A H22A 0.9900 .
C22A H22B 0.9900 .
C23A H23A 0.9900 .
C23A H23B 0.9900 .
P2 C8 1.810(5) .
P2 C24 1.845(9) .
P2 C24A 1.857(11) .
P2 C31 1.866(9) .
P2 C31A 1.870(11) .
C24 C25 1.550(10) .
C24 H24A 0.9900 .
C24 H24B 0.9900 .
C25 C30 1.526(10) .
C25 C26 1.529(11) .
C25 H25A 1.0000 .
C26 C27 1.536(11) .
C26 H26A 0.9900 .
C26 H26B 0.9900 .
C27 C28 1.516(11) .
C27 H27A 0.9900 .
C27 H27B 0.9900 .
C28 C29 1.520(11) .
C28 H28A 0.9900 .
C28 H28B 0.9900 .
C29 C30 1.535(10) .
C29 H29A 0.9900 .
C29 H29B 0.9900 .
C30 H30A 0.9900 .
C30 H30B 0.9900 .
C24A C25A 1.546(11) .
C24A H24C 0.9900 .
C24A H24D 0.9900 .
C25A C30A 1.526(11) .
C25A C26A 1.529(11) .
C25A H25B 1.0000 .
C26A C27A 1.536(11) .
C26A H26C 0.9900 .
C26A H26D 0.9900 .
C27A C28A 1.513(11) .
C27A H27C 0.9900 .
C27A H27D 0.9900 .
C28A C29A 1.511(12) .
C28A H28C 0.9900 .
C28A H28D 0.9900 .
C29A C30A 1.538(11) .
C29A H29C 0.9900 .
C29A H29D 0.9900 .
C30A H30C 0.9900 .
C30A H30D 0.9900 .
C31 C32 1.547(10) .
C31 H31C 0.9900 .
C31 H31D 0.9900 .
C32 C33 1.528(10) .
C32 C37 1.537(10) .
C32 H32B 1.0000 .
C33 C34 1.531(10) .
C33 H33C 0.9900 .
C33 H33D 0.9900 .
C34 C35 1.523(11) .
C34 H34C 0.9900 .
C34 H34D 0.9900 .
C35 C36 1.515(11) .
C35 H35C 0.9900 .
C35 H35D 0.9900 .
C36 C37 1.533(10) .
C36 H36C 0.9900 .
C36 H36D 0.9900 .
C37 H37C 0.9900 .
C37 H37D 0.9900 .
C31A C32A 1.538(11) .
C31A H31A 0.9900 .
C31A H31B 0.9900 .
C32A C33A 1.532(11) .
C32A C37A 1.536(11) .
C32A H32A 1.0000 .
C33A C34A 1.540(11) .
C33A H33A 0.9900 .
C33A H33B 0.9900 .
C34A C35A 1.524(11) .
C34A H34A 0.9900 .
C34A H34B 0.9900 .
C35A C36A 1.518(11) .
C35A H35A 0.9900 .
C35A H35B 0.9900 .
C36A C37A 1.525(11) .
C36A H36A 0.9900 .
C36A H36B 0.9900 .
C37A H37A 0.9900 .
C37A H37B 0.9900 .
P3 C9 1.816(6) .
P3 C38 1.854(6) .
P3 C45 1.875(10) .
P3 C45A 1.884(10) .
C38 C39 1.533(7) .
C38 H38A 0.9900 .
C38 H38B 0.9900 .
C39 C40 1.528(7) .
C39 C44 1.532(7) .
C39 H39 1.0000 .
C40 C41 1.520(7) .
C40 H40A 0.9900 .
C40 H40B 0.9900 .
C41 C42 1.534(7) .
C41 H41A 0.9900 .
C41 H41B 0.9900 .
C42 C43 1.514(7) .
C42 H42A 0.9900 .
C42 H42B 0.9900 .
C43 C44 1.520(8) .
C43 H43A 0.9900 .
C43 H43B 0.9900 .
C44 H44A 0.9900 .
C44 H44B 0.9900 .
C45 C46 1.552(11) .
C45 H45A 0.9900 .
C45 H45B 0.9900 .
C46 C47 1.524(11) .
C46 C51 1.528(11) .
C46 H46A 1.0000 .
C47 C48 1.522(11) .
C47 H47A 0.9900 .
C47 H47B 0.9900 .
C48 C49 1.523(11) .
C48 H48A 0.9900 .
C48 H48B 0.9900 .
C49 C50 1.518(11) .
C49 H49A 0.9900 .
C49 H49B 0.9900 .
C50 C51 1.522(11) .
C50 H50A 0.9900 .
C50 H50B 0.9900 .
C51 H51A 0.9900 .
C51 H51B 0.9900 .
C45A C46A 1.548(11) .
C45A H45C 0.9900 .
C45A H45D 0.9900 .
C46A C51A 1.527(11) .
C46A C47A 1.529(11) .
C46A H46B 1.0000 .
C47A C48A 1.534(11) .
C47A H47C 0.9900 .
C47A H47D 0.9900 .
C48A C49A 1.524(11) .
C48A H48C 0.9900 .
C48A H48D 0.9900 .
C49A C50A 1.519(11) .
C49A H49C 0.9900 .
C49A H49D 0.9900 .
C50A C51A 1.534(11) .
C50A H50C 0.9900 .
C50A H50D 0.9900 .
C51A H51C 0.9900 .
C51A H51D 0.9900 .
C7 B1 1.656(8) .
C7 H7A 0.9900 .
C7 H7B 0.9900 .
C8 B1 1.692(8) .
C8 H8A 0.9900 .
C8 H8B 0.9900 .
C9 B1 1.637(9) .
C9 H9A 0.9900 .
C9 H9B 0.9900 .
B1 C1A 1.639(11) .
B1 C1 1.664(11) .
C1 C2 1.377(11) .
C1 C6 1.410(12) .
C2 C3 1.383(12) .
C2 H2 0.9500 .
C3 C4 1.382(12) .
C3 H3 0.9500 .
C4 C5 1.373(12) .
C4 H4 0.9500 .
C5 C6 1.386(12) .
C5 H5 0.9500 .
C6 H6 0.9500 .
C1A C2A 1.381(11) .
C1A C6A 1.395(11) .
C2A C3A 1.382(12) .
C2A H2A 0.9500 .
C3A C4A 1.381(12) .
C3A H3A 0.9500 .
C4A C5A 1.382(12) .
C4A H4A 0.9500 .
C5A C6A 1.400(12) .
C5A H5A 0.9500 .
C6A H6A 0.9500 .
C1S O1S 1.416(13) .
C1S H1S1 0.9800 .
C1S H1S2 0.9800 .
C1S H1S3 0.9800 .
O1S C2S 1.412(11) .
C2S C3S 1.421(18) .
C2S H2S1 0.9900 .
C2S H2S2 0.9900 .
C3S O2S 1.411(11) .
C3S H3S1 0.9900 .
C3S H3S2 0.9900 .
O2S C4S 1.413(14) .
C4S H4S1 0.9800 .
C4S H4S2 0.9800 .
C4S H4S3 0.9800 .
C1T O1T 1.412(12) .
C1T H1T1 0.9800 .
C1T H1T2 0.9800 .
C1T H1T3 0.9800 .
O1T C2T 1.411(11) .
C2T C3T 1.423(17) .
C2T H2T1 0.9900 .
C2T H2T2 0.9900 .
C3T O2T 1.408(11) .
C3T H3T1 0.9900 .
C3T H3T2 0.9900 .
O2T C4T 1.409(13) .
C4T H4T1 0.9800 .
C4T H4T2 0.9800 .
C4T H4T3 0.9800 .

loop_
_geom_hbond_atom_site_label_D
_geom_hbond_atom_site_label_H
_geom_hbond_atom_site_label_A
_geom_hbond_distance_DH
_geom_hbond_distance_HA
_geom_hbond_distance_DA
_geom_hbond_angle_DHA
_geom_hbond_site_symmetry_A
N2 H2C O1T 0.883(18) 2.55(6) 3.045(14) 117(5) .
N2 H2C O2T 0.883(18) 2.62(6) 3.154(15) 120(5) 2_655
